data_4503750
loop_
_publ_author_name
'Zhang, Rui-Bo'
'Zhang, Jian'
'Li, Zhao-Ji'
'Cheng, Jian-Kai'
'Qin, Ye-Yan'
'Yao, Yuan-Gen'

_publ_section_title
;
 Novel Copper(I)&#x2212; and Copper(II)&#x2212;Guanazolate Complexes:
 Structure, Network Topologies, Photoluminescence, and Magnetic Properties
;
_journal_issue 10
_journal_name_full 'Crystal Growth &amp; Design'
_journal_page_first 3735
_journal_paper_doi 10.1021/cg800378c
_journal_volume 8
_journal_year 2008
_chemical_formula_sum 'C4 H8 Br6 Cu8 N10'
_chemical_formula_weight 1183.97
_chemical_name_systematic
; 
 ? 
;
_space_group_IT_number 62
_symmetry_cell_setting orthorhombic
_symmetry_space_group_name_Hall '-P 2ac 2n'
_symmetry_space_group_name_H-M 'P n m a'
_atom_sites_solution_hydrogens geom
_atom_sites_solution_primary direct
_atom_sites_solution_secondary difmap
_audit_creation_method SHELXL-97
_cell_angle_alpha 90.00
_cell_angle_beta 90.00
_cell_angle_gamma 90.00
_cell_formula_units_Z 4
_cell_length_a 28.6184(17)
_cell_length_b 7.9221(5)
_cell_length_c 9.0751(6)
_cell_measurement_reflns_used 4781
_cell_measurement_temperature 293.1500
_cell_measurement_theta_max 27.4758
_cell_measurement_theta_min 3.0966
_cell_volume 2057.5(2)
_computing_cell_refinement SAINT
_computing_data_collection SMART
_computing_data_reduction SAINT
_computing_structure_refinement 'SHELXL-97 (Sheldrick, 1997)'
_computing_structure_solution 'SHELXS-97 (Sheldrick, 1990)'
_diffrn_ambient_temperature 293.1500
_diffrn_detector_area_resol_mean 14.6306
_diffrn_measured_fraction_theta_full 0.997
_diffrn_measured_fraction_theta_max 0.997
_diffrn_measurement_device_type 'SMART CCD'
_diffrn_measurement_method dtprofit.ref
_diffrn_radiation_monochromator graphite
_diffrn_radiation_source 'fine-focus sealed tube'
_diffrn_radiation_type MoK\a
_diffrn_radiation_wavelength 0.71073
_diffrn_reflns_av_R_equivalents 0.0595
_diffrn_reflns_av_sigmaI/netI 0.0358
_diffrn_reflns_limit_h_max 35
_diffrn_reflns_limit_h_min -37
_diffrn_reflns_limit_k_max 10
_diffrn_reflns_limit_k_min -9
_diffrn_reflns_limit_l_max 11
_diffrn_reflns_limit_l_min -11
_diffrn_reflns_number 2735
_diffrn_reflns_theta_full 27.48
_diffrn_reflns_theta_max 27.48
_diffrn_reflns_theta_min 2.35
_diffrn_standards_decay_% none
_diffrn_standards_interval_count none
_diffrn_standards_interval_time none
_diffrn_standards_number none
_exptl_absorpt_coefficient_mu 19.769
_exptl_absorpt_correction_T_max 1.0000
_exptl_absorpt_correction_T_min 0.3454
_exptl_absorpt_correction_type multi-scan
_exptl_absorpt_process_details SADABS
_exptl_crystal_colour colorless
_exptl_crystal_density_diffrn 3.822
_exptl_crystal_density_method 'not measured'
_exptl_crystal_description Prism
_exptl_crystal_F_000 2176
_exptl_crystal_size_max 0.1600
_exptl_crystal_size_mid 0.0800
_exptl_crystal_size_min 0.0300
_refine_diff_density_max 1.624
_refine_diff_density_min -2.164
_refine_diff_density_rms 0.252
_refine_ls_extinction_method none
_refine_ls_goodness_of_fit_ref 0.989
_refine_ls_hydrogen_treatment mixed
_refine_ls_matrix_type full
_refine_ls_number_parameters 153
_refine_ls_number_reflns 2524
_refine_ls_number_restraints 2
_refine_ls_restrained_S_all 0.988
_refine_ls_R_factor_all 0.0523
_refine_ls_R_factor_gt 0.0437
_refine_ls_shift/su_max 0.004
_refine_ls_shift/su_mean 0.000
_refine_ls_structure_factor_coef Fsqd
_refine_ls_weighting_details 'calc w=1/[\s^2^(Fo^2^)+(0.1000P)^2^+0.0000P] where P=(Fo^2^+2Fc^2^)/3'
_refine_ls_weighting_scheme calc
_refine_ls_wR_factor_gt 0.1296
_refine_ls_wR_factor_ref 0.1390
_reflns_number_gt 2174
_reflns_number_total 2524
_reflns_threshold_expression >2sigma(I)
_cod_data_source_file cg800378c_si_001.cif
_cod_data_source_block 1
_cod_depositor_comments
;
The following automatic conversions were performed:

'_symmetry_cell_setting' value 'Orthorhombic' changed to
'orthorhombic' according to
/home/saulius/struct/CIF-dictionaries/cif_core.dic dictionary named
'cif_core.dic' version 2.4.1 from
2010-06-29.

'_exptl_absorpt_correction_type' value 'Multi-scan'
changed to 'multi-scan' according to
/home/saulius/struct/CIF-dictionaries/cif_core.dic dictionary named
'cif_core.dic' version 2.4.1 from 2010-06-29.

Automatic conversion script
Id: cif_fix_values 1715 2011-07-08 13:25:40Z adriana 
;
_cod_original_sg_symbol_H-M Pnma
_cod_database_code 4503750

loop_
_symmetry_equiv_pos_as_xyz
'x, y, z'
'-x+1/2, -y, z+1/2'
'x+1/2, -y+1/2, -z+1/2'
'-x, y+1/2, -z'
'-x, -y, -z'
'x-1/2, y, -z-1/2'
'-x-1/2, y-1/2, z-1/2'
'x, -y-1/2, z'

loop_
_atom_site_label
_atom_site_type_symbol
_atom_site_fract_x
_atom_site_fract_y
_atom_site_fract_z
_atom_site_U_iso_or_equiv
_atom_site_adp_type
_atom_site_occupancy
_atom_site_symmetry_multiplicity
_atom_site_calc_flag
_atom_site_refinement_flags
Cu1 Cu 0.0000 -0.5000 0.0000 0.0308(3) Uani 1 2 d S
Cu2 Cu -0.21342(6) -0.7500 -0.0050(2) 0.0570(5) Uani 1 2 d S
Cu3 Cu -0.08745(4) -0.49374(11) 0.24442(9) 0.0385(3) Uani 1 1 d .
Cu4 Cu -0.03964(5) -0.7500 0.59125(15) 0.0436(4) Uani 1 2 d S
Cu5 Cu -0.17669(4) -0.53238(16) 0.65248(10) 0.0484(3) Uani 1 1 d .
Cu6 Cu -0.19093(8) -0.2500 0.4385(3) 0.0839(7) Uani 1 2 d S
Br1 Br -0.03940(3) -0.7500 0.31550(9) 0.0249(2) Uani 1 2 d S
Br2 Br -0.27184(3) -0.7500 0.19943(9) 0.0274(2) Uani 1 2 d S
Br3 Br -0.16174(2) -0.52264(8) 0.39164(7) 0.0288(2) Uani 1 1 d .
Br4 Br -0.23782(3) -0.7500 -0.28785(9) 0.0269(2) Uani 1 2 d S
Br5 Br -0.04812(3) -0.2500 0.35296(11) 0.0317(3) Uani 1 2 d S
C1 C -0.1372(2) -0.5067(7) -0.0476(7) 0.0204(12) Uani 1 1 d .
C2 C -0.0822(2) -0.5089(7) -0.2014(7) 0.0202(12) Uani 1 1 d .
H4B H -0.179(3) -0.491(8) 0.102(3) 0.024 Uiso 1 1 d D
H4A H -0.199(2) -0.439(7) -0.035(6) 0.024 Uiso 1 1 d D
H5A H -0.033(3) -0.449(9) -0.321(7) 0.026(18) Uiso 1 1 d .
H5B H -0.078(3) -0.459(11) -0.396(9) 0.04(2) Uiso 1 1 d .
N3 N -0.09878(19) -0.4990(7) 0.0322(5) 0.0250(12) Uani 1 1 d .
N2 N -0.06148(18) -0.5026(7) -0.0689(6) 0.0234(11) Uani 1 1 d .
N1 N -0.12876(19) -0.5129(6) -0.1934(6) 0.0231(11) Uani 1 1 d .
N4 N -0.18216(19) -0.5142(7) 0.0106(6) 0.0265(12) Uani 1 1 d D
N5 N -0.0577(2) -0.5144(7) -0.3342(6) 0.0232(11) Uani 1 1 d .

loop_
_atom_site_aniso_label
_atom_site_aniso_U_11
_atom_site_aniso_U_22
_atom_site_aniso_U_33
_atom_site_aniso_U_23
_atom_site_aniso_U_13
_atom_site_aniso_U_12
Cu1 0.0129(5) 0.0534(8) 0.0263(6) -0.0015(5) -0.0050(4) -0.0010(5)
Cu2 0.0420(9) 0.0452(8) 0.0837(12) 0.000 0.0277(8) 0.000
Cu3 0.0410(6) 0.0548(6) 0.0197(5) -0.0035(3) -0.0058(4) -0.0003(4)
Cu4 0.0478(9) 0.0407(8) 0.0423(7) 0.000 0.0119(6) 0.000
Cu5 0.0312(5) 0.0890(9) 0.0248(5) 0.0015(5) -0.0098(4) -0.0092(5)
Cu6 0.0778(14) 0.0365(9) 0.1373(19) 0.000 0.0397(13) 0.000
Br1 0.0222(4) 0.0264(5) 0.0260(4) 0.000 -0.0025(3) 0.000
Br2 0.0235(5) 0.0288(5) 0.0298(5) 0.000 0.0041(3) 0.000
Br3 0.0302(4) 0.0348(4) 0.0213(3) 0.0018(2) 0.0048(2) 0.0030(3)
Br4 0.0207(4) 0.0304(5) 0.0295(4) 0.000 0.0017(3) 0.000
Br5 0.0270(5) 0.0268(5) 0.0413(5) 0.000 -0.0100(4) 0.000
C1 0.011(3) 0.028(3) 0.022(3) -0.002(2) 0.001(2) -0.002(2)
C2 0.021(3) 0.019(3) 0.020(3) -0.002(2) 0.004(2) -0.003(2)
N3 0.017(3) 0.041(4) 0.017(2) 0.001(2) 0.002(2) 0.002(2)
N2 0.015(3) 0.039(3) 0.017(2) 0.0000(19) -0.0011(19) -0.002(2)
N1 0.018(3) 0.029(3) 0.023(3) -0.0016(19) -0.004(2) 0.000(2)
N4 0.014(3) 0.044(3) 0.022(3) -0.002(2) 0.002(2) 0.004(2)
N5 0.018(3) 0.029(3) 0.022(3) 0.000(2) 0.004(2) -0.001(2)

loop_
_atom_type_symbol
_atom_type_description
_atom_type_scat_dispersion_real
_atom_type_scat_dispersion_imag
_atom_type_scat_source
C C 0.0033 0.0016 'International Tables Vol C Tables 4.2.6.8 and 6.1.1.4'
H H 0.0000 0.0000 'International Tables Vol C Tables 4.2.6.8 and 6.1.1.4'
Br Br -0.2901 2.4595 'International Tables Vol C Tables 4.2.6.8 and 6.1.1.4'
Cu Cu 0.3201 1.2651 'International Tables Vol C Tables 4.2.6.8 and 6.1.1.4'
N N 0.0061 0.0033 'International Tables Vol C Tables 4.2.6.8 and 6.1.1.4'

loop_
_geom_angle_atom_site_label_1
_geom_angle_atom_site_label_2
_geom_angle_atom_site_label_3
_geom_angle
_geom_angle_site_symmetry_1
_geom_angle_site_symmetry_3
N2 Cu1 N2 180.00(11) 5_545 .
N4 Cu2 N4 128.3(3) 8_545 .
N4 Cu2 Br2 103.76(16) 8_545 .
N4 Cu2 Br2 103.76(16) . .
N4 Cu2 Br4 100.30(16) 8_545 .
N4 Cu2 Br4 100.30(16) . .
Br2 Cu2 Br4 122.77(7) . .
N4 Cu2 Cu6 115.86(16) 8_545 2_444
N4 Cu2 Cu6 115.86(16) . 2_444
Br2 Cu2 Cu6 58.59(7) . 2_444
Br4 Cu2 Cu6 64.18(7) . 2_444
N3 Cu3 Br5 119.40(17) . .
N3 Cu3 Br3 112.37(16) . .
Br5 Cu3 Br3 104.28(4) . .
N3 Cu3 Br1 108.89(16) . .
Br5 Cu3 Br1 106.28(4) . .
Br3 Cu3 Br1 104.47(4) . .
N5 Cu4 N5 131.0(3) 1_556 8_546
N5 Cu4 Br1 109.29(15) 1_556 .
N5 Cu4 Br1 109.29(15) 8_546 .
N5 Cu4 Br5 100.45(17) 1_556 5_546
N5 Cu4 Br5 100.45(17) 8_546 5_546
Br1 Cu4 Br5 101.24(6) . 5_546
N1 Cu5 Br3 124.99(17) 1_556 .
N1 Cu5 Br4 112.72(15) 1_556 1_556
Br3 Cu5 Br4 110.94(4) . 1_556
N1 Cu5 Br2 101.68(15) 1_556 2_445
Br3 Cu5 Br2 102.98(4) . 2_445
Br4 Cu5 Br2 98.85(4) 1_556 2_445
N1 Cu5 Cu6 119.90(15) 1_556 .
Br3 Cu5 Cu6 50.32(4) . .
Br4 Cu5 Cu6 123.91(6) 1_556 .
Br2 Cu5 Cu6 53.91(4) 2_445 .
Br3 Cu6 Br3 133.08(10) 8 .
Br3 Cu6 Br2 108.07(6) 8 2_445
Br3 Cu6 Br2 108.07(6) . 2_445
Br3 Cu6 Cu2 112.45(5) 8 2_445
Br3 Cu6 Cu2 112.45(5) . 2_445
Br2 Cu6 Cu2 55.16(6) 2_445 2_445
Br3 Cu6 Br4 96.99(7) 8 2_445
Br3 Cu6 Br4 96.99(7) . 2_445
Br2 Cu6 Br4 110.98(8) 2_445 2_445
Cu2 Cu6 Br4 55.82(6) 2_445 2_445
Br3 Cu6 Cu5 51.88(4) 8 8
Br3 Cu6 Cu5 139.05(11) . 8
Br2 Cu6 Cu5 57.57(5) 2_445 8
Cu2 Cu6 Cu5 90.82(6) 2_445 8
Br4 Cu6 Cu5 123.84(5) 2_445 8
Br3 Cu6 Cu5 139.05(11) 8 .
Br3 Cu6 Cu5 51.88(4) . .
Br2 Cu6 Cu5 57.57(5) 2_445 .
Cu2 Cu6 Cu5 90.82(6) 2_445 .
Br4 Cu6 Cu5 123.84(5) 2_445 .
Cu5 Cu6 Cu5 96.85(9) 8 .
Cu4 Br1 Cu3 104.65(4) . 8_545
Cu4 Br1 Cu3 104.65(4) . .
Cu3 Br1 Cu3 106.39(5) 8_545 .
Cu2 Br2 Cu6 66.24(7) . 2_444
Cu2 Br2 Cu5 104.29(4) . 7
Cu6 Br2 Cu5 68.52(4) 2_444 7
Cu2 Br2 Cu5 104.29(4) . 2_444
Cu6 Br2 Cu5 68.52(4) 2_444 2_444
Cu5 Br2 Cu5 111.14(6) 7 2_444
Cu6 Br3 Cu5 77.80(7) . .
Cu6 Br3 Cu3 108.15(5) . .
Cu5 Br3 Cu3 132.37(4) . .
Cu5 Br4 Cu5 86.55(6) 1_554 8_544
Cu5 Br4 Cu2 91.45(4) 1_554 .
Cu5 Br4 Cu2 91.45(4) 8_544 .
Cu5 Br4 Cu6 130.00(4) 1_554 2_444
Cu5 Br4 Cu6 130.00(4) 8_544 2_444
Cu2 Br4 Cu6 60.01(5) . 2_444
Cu3 Br5 Cu3 104.47(5) . 8
Cu3 Br5 Cu4 122.11(3) . 5_546
Cu3 Br5 Cu4 122.11(4) 8 5_546
N3 C1 N1 113.1(5) . .
N3 C1 N4 124.4(6) . .
N1 C1 N4 122.4(6) . .
N1 C2 N2 113.1(5) . .
N1 C2 N5 123.3(6) . .
N2 C2 N5 123.5(6) . .
C1 N3 N2 105.9(5) . .
C1 N3 Cu3 132.9(4) . .
N2 N3 Cu3 121.1(4) . .
C2 N2 N3 104.5(5) . .
C2 N2 Cu1 135.8(4) . .
N3 N2 Cu1 119.7(4) . .
C2 N1 C1 103.4(5) . .
C2 N1 Cu5 131.3(4) . 1_554
C1 N1 Cu5 125.3(4) . 1_554
C1 N4 Cu2 114.2(4) . .
C1 N4 H4B 105(5) . .
Cu2 N4 H4B 108(5) . .
C1 N4 H4A 107(5) . .
Cu2 N4 H4A 111(5) . .
H4B N4 H4A 112(6) . .
C2 N5 Cu4 116.1(4) . 1_554
C2 N5 H5A 106(4) . .
Cu4 N5 H5A 112(5) 1_554 .
C2 N5 H5B 102(5) . .
Cu4 N5 H5B 113(5) 1_554 .
H5A N5 H5B 108(7) . .

loop_
_geom_bond_atom_site_label_1
_geom_bond_atom_site_label_2
_geom_bond_distance
_geom_bond_site_symmetry_2
Cu1 N2 1.868(5) 5_545
Cu1 N2 1.868(5) .
Cu2 N4 2.076(6) 8_545
Cu2 N4 2.076(6) .
Cu2 Br2 2.4974(17) .
Cu2 Br4 2.660(2) .
Cu2 Cu6 2.785(3) 2_444
Cu3 N3 1.954(5) .
Cu3 Br5 2.4425(10) .
Cu3 Br3 2.5213(12) .
Cu3 Br1 2.5354(10) .
Cu4 N5 2.051(5) 1_556
Cu4 N5 2.051(5) 8_546
Cu4 Br1 2.5025(16) .
Cu4 Br5 2.5621(17) 5_546
Cu5 N1 1.965(5) 1_556
Cu5 Br3 2.4068(11) .
Cu5 Br4 2.5150(13) 1_556
Cu5 Br2 2.7121(13) 2_445
Cu5 Cu6 2.990(2) .
Cu6 Br3 2.3544(11) 8
Cu6 Br3 2.3544(11) .
Cu6 Br2 2.597(2) 2_445
Cu6 Cu2 2.785(3) 2_445
Cu6 Br4 2.894(3) 2_445
Cu6 Cu5 2.990(2) 8
Br1 Cu3 2.5354(10) 8_545
Br2 Cu6 2.597(2) 2_444
Br2 Cu5 2.7121(13) 7
Br2 Cu5 2.7121(13) 2_444
Br4 Cu5 2.5150(13) 1_554
Br4 Cu5 2.5150(13) 8_544
Br4 Cu6 2.894(3) 2_444
Br5 Cu3 2.4425(10) 8
Br5 Cu4 2.5621(18) 5_546
C1 N3 1.317(8) .
C1 N1 1.346(8) .
C1 N4 1.393(8) .
C2 N1 1.335(8) .
C2 N2 1.342(8) .
C2 N5 1.396(8) .
N3 N2 1.408(7) .
N1 Cu5 1.965(5) 1_554
N4 H4B 0.85(2) .
N4 H4A 0.86(2) .
N5 Cu4 2.051(5) 1_554
N5 H5A 0.88(7) .
N5 H5B 0.92(8) .

loop_
_geom_hbond_atom_site_label_D
_geom_hbond_atom_site_label_H
_geom_hbond_atom_site_label_A
_geom_hbond_distance_DH
_geom_hbond_distance_HA
_geom_hbond_distance_DA
_geom_hbond_angle_DHA
_geom_hbond_site_symmetry_A
N4 H4B Br3 0.85(2) 2.69(3) 3.508(5) 162(6) .
N4 H4A Br2 0.86(2) 2.96(3) 3.753(6) 153(6) 2_444
N5 H5A Br1 0.88(7) 2.60(7) 3.483(6) 173(6) 5_545
N5 H5B Br5 0.92(8) 2.94(8) 3.539(5) 125(6) 1_554
N5 H5B Br3 0.92(8) 3.12(8) 3.881(6) 141(7) 1_554
